data_4036869
loop_
_publ_author_name
'Tanimoto, Hiroki'
'Shitaoka, Takashi'
'Yokoyama, Keiichi'
'Morimoto, Tsumoru'
'Nishiyama, Yasuhiro'
'Kakiuchi, Kiyomi'

_publ_section_title
;
 Formal [3+2] Cycloaddition of Nitrosoallenes with Carbonyl and Nitrile
 Compounds to Form Functional Cyclic Nitrones.
;
_journal_issue 19
_journal_name_full 'The Journal of organic chemistry'
_journal_page_first 8722
_journal_page_last 8735
_journal_paper_doi 10.1021/acs.joc.6b00758
_journal_volume 81
_journal_year 2016
_chemical_formula_moiety 'C25 H27 N O3'
_chemical_formula_sum 'C25 H27 N O3'
_chemical_formula_weight 389.49
_space_group_crystal_system monoclinic
_space_group_IT_number 14
_space_group_name_Hall '-P 2ybc'
_space_group_name_H-M_alt 'P 1 21/c 1'
_atom_sites_solution_hydrogens geom
_atom_sites_solution_primary direct
_atom_sites_solution_secondary difmap
_cell_angle_alpha 90.0000
_cell_angle_beta 102.153(7)
_cell_angle_gamma 90.0000
_cell_formula_units_Z 4
_cell_length_a 8.31353(15)
_cell_length_b 15.2799(3)
_cell_length_c 16.3755(3)
_cell_measurement_reflns_used 28440
_cell_measurement_temperature 123
_cell_measurement_theta_max 27.50
_cell_measurement_theta_min 3.04
_cell_volume 2033.56(8)
_computing_cell_refinement 'RAPID AUTO'
_computing_data_collection 'RAPID AUTO (Rigaku, ????)'
_computing_data_reduction 'RAPID AUTO'
_computing_molecular_graphics 'CrystalStructure 4.2'
_computing_publication_material 'CrystalStructure 4.2 (Rigaku, 2015)'
_computing_structure_refinement 'SHELXL Version 2014/7 (Sheldrick, 2008)'
_computing_structure_solution 'SHELXT Version 2014/5 (Sheldrick, 2014)'
_diffrn_ambient_temperature 123
_diffrn_detector_area_resol_mean 10.000
_diffrn_measured_fraction_theta_full 0.998
_diffrn_measured_fraction_theta_max 0.998
_diffrn_measurement_device_type 'Rigaku R-AXIS RAPID'
_diffrn_measurement_method \w
_diffrn_radiation_type 'Mo K\a'
_diffrn_radiation_wavelength 0.71075
_diffrn_reflns_av_R_equivalents 0.0216
_diffrn_reflns_Laue_measured_fraction_full 0.998
_diffrn_reflns_Laue_measured_fraction_max 0.998
_diffrn_reflns_limit_h_max 10
_diffrn_reflns_limit_h_min -10
_diffrn_reflns_limit_k_max 19
_diffrn_reflns_limit_k_min -19
_diffrn_reflns_limit_l_max 21
_diffrn_reflns_limit_l_min -21
_diffrn_reflns_number 34099
_diffrn_reflns_point_group_measured_fraction_full 0.998
_diffrn_reflns_point_group_measured_fraction_max 0.998
_diffrn_reflns_theta_full 25.242
_diffrn_reflns_theta_max 27.485
_diffrn_reflns_theta_min 3.174
_diffrn_standards_number 0
_exptl_absorpt_coefficient_mu 0.083
_exptl_absorpt_correction_T_max 0.993
_exptl_absorpt_correction_T_min 0.902
_exptl_absorpt_correction_type multi-scan
_exptl_absorpt_process_details 'ABSCOR (Rigaku, 1995)'
_exptl_crystal_colour colorless
_exptl_crystal_density_diffrn 1.272
_exptl_crystal_density_method 'not measured'
_exptl_crystal_description prism
_exptl_crystal_F_000 832.00
_exptl_crystal_size_max 0.120
_exptl_crystal_size_mid 0.100
_exptl_crystal_size_min 0.090
_refine_diff_density_max 0.36
_refine_diff_density_min -0.16
_refine_ls_extinction_method none
_refine_ls_goodness_of_fit_ref 1.047
_refine_ls_hydrogen_treatment constr
_refine_ls_number_parameters 263
_refine_ls_number_reflns 4650
_refine_ls_number_restraints 0
_refine_ls_R_factor_all 0.0432
_refine_ls_R_factor_gt 0.0372
_refine_ls_shift/su_max 0.000
_refine_ls_structure_factor_coef Fsqd
_refine_ls_weighting_details 'w = 1/[\s^2^(Fo^2^)+(0.0413P)^2^+0.8255P] where P=(Fo^2^+2Fc^2^)/3'
_refine_ls_weighting_scheme calc
_refine_ls_wR_factor_gt 0.0898
_refine_ls_wR_factor_ref 0.0928
_reflns_Friedel_coverage 0.000
_reflns_number_gt 4132
_reflns_number_total 4650
_reflns_threshold_expression F^2^>2.0\s(F^2^)
_cod_data_source_file jo6b00758_si_002.cif
_cod_data_source_block TS_02_111
_cod_original_cell_volume 2033.55(8)
_cod_database_code 4036869

loop_
_space_group_symop_id
_space_group_symop_operation_xyz
1 +X,+Y,+Z
2 -X,1/2+Y,1/2-Z
3 -X,-Y,-Z
4 +X,-1/2-Y,-1/2+Z

loop_
_atom_site_label
_atom_site_type_symbol
_atom_site_fract_x
_atom_site_fract_y
_atom_site_fract_z
_atom_site_U_iso_or_equiv
_atom_site_adp_type
_atom_site_occupancy
_atom_site_site_symmetry_order
_atom_site_calc_flag
_atom_site_refinement_flags_posn
_atom_site_refinement_flags_adp
O1 O 0.48792(10) 0.37146(6) 0.54778(5) 0.02489(19) Uani 1 1 d . .
O2 O 0.41190(10) 0.20003(5) 0.31022(5) 0.02428(19) Uani 1 1 d . .
O3 O 0.21327(10) 0.53976(6) 0.56832(5) 0.02360(18) Uani 1 1 d . .
N1 N 0.42672(11) 0.33340(6) 0.47930(6) 0.01894(19) Uani 1 1 d . .
C1 C 0.49735(13) 0.27578(7) 0.43870(7) 0.0202(2) Uani 1 1 d . .
C2 C 0.38658(13) 0.25501(7) 0.35959(7) 0.0184(2) Uani 1 1 d . .
C3 C 0.23997(13) 0.31989(7) 0.34697(6) 0.0155(2) Uani 1 1 d . .
C4 C 0.24713(12) 0.34876(7) 0.43958(6) 0.0161(2) Uani 1 1 d . .
C5 C 0.20134(13) 0.44310(7) 0.45407(7) 0.0170(2) Uani 1 1 d . .
H5A H 0.2850 0.4820 0.4383 0.020 Uiso 1 1 calc R U
H5B H 0.0947 0.4563 0.4161 0.020 Uiso 1 1 calc R U
C6 C 0.18725(13) 0.46537(7) 0.54256(7) 0.0186(2) Uani 1 1 d . .
C7 C 0.12035(14) 0.39691(8) 0.59263(7) 0.0230(2) Uani 1 1 d . .
H7A H -0.0012 0.4009 0.5797 0.028 Uiso 1 1 calc R U
H7B H 0.1589 0.4103 0.6527 0.028 Uiso 1 1 calc R U
C8 C 0.16928(15) 0.30336(8) 0.57698(7) 0.0240(2) Uani 1 1 d . .
H8A H 0.1005 0.2620 0.6013 0.029 Uiso 1 1 calc R U
H8B H 0.2856 0.2936 0.6048 0.029 Uiso 1 1 calc R U
C9 C 0.14734(14) 0.28589(7) 0.48360(7) 0.0206(2) Uani 1 1 d . .
H9A H 0.0292 0.2913 0.4571 0.025 Uiso 1 1 calc R U
H9B H 0.1814 0.2250 0.4754 0.025 Uiso 1 1 calc R U
C10 C 0.66265(14) 0.23732(8) 0.47127(8) 0.0232(2) Uani 1 1 d . .
H10A H 0.7320 0.2802 0.5082 0.028 Uiso 1 1 calc R U
H10B H 0.7162 0.2243 0.4241 0.028 Uiso 1 1 calc R U
C11 C 0.64935(13) 0.15281(7) 0.52031(7) 0.0202(2) Uani 1 1 d . .
H11A H 0.6085 0.1673 0.5713 0.024 Uiso 1 1 calc R U
H11B H 0.5682 0.1133 0.4856 0.024 Uiso 1 1 calc R U
C12 C 0.81324(14) 0.10542(8) 0.54519(8) 0.0265(3) Uani 1 1 d . .
H12A H 0.8923 0.1438 0.5825 0.032 Uiso 1 1 calc R U
H12B H 0.8572 0.0943 0.4944 0.032 Uiso 1 1 calc R U
C13 C 0.80054(16) 0.01891(8) 0.58933(9) 0.0311(3) Uani 1 1 d . .
H13A H 0.7242 -0.0199 0.5523 0.037 Uiso 1 1 calc R U
H13B H 0.7599 0.0295 0.6404 0.037 Uiso 1 1 calc R U
H13C H 0.9093 -0.0086 0.6037 0.037 Uiso 1 1 calc R U
C14 C 0.07249(13) 0.28070(7) 0.30715(7) 0.0170(2) Uani 1 1 d . .
C15 C 0.04828(14) 0.19157(7) 0.29136(7) 0.0207(2) Uani 1 1 d . .
H15 H 0.1392 0.1526 0.3041 0.025 Uiso 1 1 calc R U
C16 C -0.10800(15) 0.15887(8) 0.25697(8) 0.0252(2) Uani 1 1 d . .
H16 H -0.1223 0.0980 0.2461 0.030 Uiso 1 1 calc R U
C17 C -0.24254(14) 0.21441(8) 0.23848(7) 0.0249(2) Uani 1 1 d . .
H17 H -0.3486 0.1920 0.2147 0.030 Uiso 1 1 calc R U
C18 C -0.22046(14) 0.30329(8) 0.25521(7) 0.0230(2) Uani 1 1 d . .
H18 H -0.3122 0.3418 0.2439 0.028 Uiso 1 1 calc R U
C19 C -0.06458(13) 0.33599(7) 0.28846(7) 0.0201(2) Uani 1 1 d . .
H19 H -0.0507 0.3970 0.2987 0.024 Uiso 1 1 calc R U
C20 C 0.29351(12) 0.39121(7) 0.29089(7) 0.0159(2) Uani 1 1 d . .
C21 C 0.22367(14) 0.39204(7) 0.20563(7) 0.0215(2) Uani 1 1 d . .
H21 H 0.1378 0.3520 0.1839 0.026 Uiso 1 1 calc R U
C22 C 0.27713(16) 0.45021(8) 0.15182(7) 0.0262(3) Uani 1 1 d . .
H22 H 0.2284 0.4493 0.0939 0.031 Uiso 1 1 calc R U
C23 C 0.40129(15) 0.50958(8) 0.18233(7) 0.0237(2) Uani 1 1 d . .
H23 H 0.4367 0.5502 0.1459 0.028 Uiso 1 1 calc R U
C24 C 0.47290(13) 0.50888(7) 0.26660(7) 0.0211(2) Uani 1 1 d . .
H24 H 0.5580 0.5494 0.2880 0.025 Uiso 1 1 calc R U
C25 C 0.42194(13) 0.44964(7) 0.32034(7) 0.0184(2) Uani 1 1 d . .
H25 H 0.4750 0.4488 0.3777 0.022 Uiso 1 1 calc R U

loop_
_atom_site_aniso_label
_atom_site_aniso_U_11
_atom_site_aniso_U_22
_atom_site_aniso_U_33
_atom_site_aniso_U_23
_atom_site_aniso_U_13
_atom_site_aniso_U_12
O1 0.0224(4) 0.0319(5) 0.0178(4) -0.0015(3) -0.0017(3) -0.0006(3)
O2 0.0225(4) 0.0191(4) 0.0322(5) -0.0040(3) 0.0080(3) 0.0028(3)
O3 0.0220(4) 0.0253(4) 0.0230(4) -0.0055(3) 0.0038(3) -0.0001(3)
N1 0.0167(4) 0.0200(4) 0.0189(4) 0.0032(4) 0.0011(3) 0.0012(3)
C1 0.0172(5) 0.0186(5) 0.0244(6) 0.0040(4) 0.0035(4) 0.0022(4)
C2 0.0169(5) 0.0148(5) 0.0242(5) 0.0030(4) 0.0057(4) 0.0007(4)
C3 0.0159(5) 0.0129(5) 0.0173(5) -0.0003(4) 0.0027(4) 0.0008(4)
C4 0.0143(5) 0.0166(5) 0.0166(5) 0.0017(4) 0.0017(4) 0.0007(4)
C5 0.0173(5) 0.0164(5) 0.0172(5) 0.0006(4) 0.0034(4) 0.0014(4)
C6 0.0130(5) 0.0239(6) 0.0180(5) -0.0005(4) 0.0007(4) 0.0022(4)
C7 0.0224(5) 0.0297(6) 0.0179(5) 0.0009(4) 0.0064(4) -0.0006(5)
C8 0.0251(6) 0.0265(6) 0.0208(5) 0.0066(5) 0.0055(4) 0.0001(5)
C9 0.0220(5) 0.0183(5) 0.0219(5) 0.0037(4) 0.0055(4) -0.0013(4)
C10 0.0164(5) 0.0238(6) 0.0285(6) 0.0042(5) 0.0024(4) 0.0036(4)
C11 0.0182(5) 0.0218(5) 0.0194(5) 0.0005(4) 0.0009(4) 0.0026(4)
C12 0.0199(5) 0.0233(6) 0.0335(6) 0.0047(5) -0.0008(5) 0.0030(4)
C13 0.0298(6) 0.0241(6) 0.0369(7) 0.0064(5) 0.0013(5) 0.0040(5)
C14 0.0172(5) 0.0174(5) 0.0168(5) -0.0006(4) 0.0042(4) -0.0017(4)
C15 0.0215(5) 0.0176(5) 0.0237(5) -0.0006(4) 0.0065(4) -0.0012(4)
C16 0.0273(6) 0.0206(6) 0.0291(6) -0.0040(5) 0.0087(5) -0.0080(5)
C17 0.0198(5) 0.0311(6) 0.0237(6) -0.0030(5) 0.0044(4) -0.0088(5)
C18 0.0178(5) 0.0287(6) 0.0218(5) 0.0002(5) 0.0027(4) 0.0009(4)
C19 0.0200(5) 0.0190(5) 0.0206(5) -0.0017(4) 0.0028(4) 0.0000(4)
C20 0.0164(5) 0.0135(5) 0.0184(5) 0.0003(4) 0.0048(4) 0.0018(4)
C21 0.0253(6) 0.0190(5) 0.0193(5) -0.0027(4) 0.0027(4) -0.0042(4)
C22 0.0341(6) 0.0267(6) 0.0167(5) 0.0011(4) 0.0028(5) -0.0022(5)
C23 0.0275(6) 0.0209(5) 0.0244(6) 0.0048(4) 0.0090(5) -0.0009(4)
C24 0.0180(5) 0.0193(5) 0.0264(6) 0.0003(4) 0.0053(4) -0.0028(4)
C25 0.0158(5) 0.0202(5) 0.0190(5) 0.0000(4) 0.0028(4) 0.0006(4)

loop_
_atom_type_symbol
_atom_type_description
_atom_type_scat_dispersion_real
_atom_type_scat_dispersion_imag
_atom_type_scat_source
C C 0.0033 0.0016
;
International Tables for Crystallography
(Vol. C, Tables 4.2.6.8 and 6.1.1.4)
;
H H 0.0000 0.0000
;
International Tables for Crystallography
(Vol. C, Table 6.1.1.4)
;
N N 0.0061 0.0033
;
International Tables for Crystallography
(Vol. C, Tables 4.2.6.8 and 6.1.1.4)
;
O O 0.0106 0.0060
;
International Tables for Crystallography
(Vol. C, Tables 4.2.6.8 and 6.1.1.4)
;

loop_
_geom_angle_atom_site_label_1
_geom_angle_atom_site_label_2
_geom_angle_atom_site_label_3
_geom_angle
O1 N1 C1 127.94(10)
O1 N1 C4 118.88(9)
C1 N1 C4 113.03(9)
N1 C1 C2 109.25(9)
N1 C1 C10 124.14(10)
C2 C1 C10 126.60(10)
O2 C2 C1 125.21(10)
O2 C2 C3 126.51(10)
C1 C2 C3 108.12(9)
C14 C3 C20 111.83(8)
C14 C3 C2 115.21(9)
C20 C3 C2 102.28(8)
C14 C3 C4 111.60(8)
C20 C3 C4 114.71(8)
C2 C3 C4 100.49(8)
N1 C4 C5 109.62(8)
N1 C4 C9 106.32(8)
C5 C4 C9 109.87(9)
N1 C4 C3 101.82(8)
C5 C4 C3 117.20(8)
C9 C4 C3 111.22(9)
C6 C5 C4 115.69(9)
C6 C5 H5A 108.4
C4 C5 H5A 108.4
C6 C5 H5B 108.4
C4 C5 H5B 108.4
H5A C5 H5B 107.4
O3 C6 C7 121.31(10)
O3 C6 C5 119.82(10)
C7 C6 C5 118.42(10)
C6 C7 C8 114.71(9)
C6 C7 H7A 108.6
C8 C7 H7A 108.6
C6 C7 H7B 108.6
C8 C7 H7B 108.6
H7A C7 H7B 107.6
C7 C8 C9 110.69(9)
C7 C8 H8A 109.5
C9 C8 H8A 109.5
C7 C8 H8B 109.5
C9 C8 H8B 109.5
H8A C8 H8B 108.1
C8 C9 C4 113.38(9)
C8 C9 H9A 108.9
C4 C9 H9A 108.9
C8 C9 H9B 108.9
C4 C9 H9B 108.9
H9A C9 H9B 107.7
C1 C10 C11 110.91(9)
C1 C10 H10A 109.5
C11 C10 H10A 109.5
C1 C10 H10B 109.5
C11 C10 H10B 109.5
H10A C10 H10B 108.0
C12 C11 C10 112.40(9)
C12 C11 H11A 109.1
C10 C11 H11A 109.1
C12 C11 H11B 109.1
C10 C11 H11B 109.1
H11A C11 H11B 107.9
C11 C12 C13 113.15(10)
C11 C12 H12A 108.9
C13 C12 H12A 108.9
C11 C12 H12B 108.9
C13 C12 H12B 108.9
H12A C12 H12B 107.8
C12 C13 H13A 109.5
C12 C13 H13B 109.5
H13A C13 H13B 109.5
C12 C13 H13C 109.5
H13A C13 H13C 109.5
H13B C13 H13C 109.5
C15 C14 C19 118.06(10)
C15 C14 C3 123.01(10)
C19 C14 C3 118.88(9)
C14 C15 C16 120.72(11)
C14 C15 H15 119.6
C16 C15 H15 119.6
C17 C16 C15 120.61(11)
C17 C16 H16 119.7
C15 C16 H16 119.7
C16 C17 C18 119.23(11)
C16 C17 H17 120.4
C18 C17 H17 120.4
C19 C18 C17 120.16(11)
C19 C18 H18 119.9
C17 C18 H18 119.9
C18 C19 C14 121.21(11)
C18 C19 H19 119.4
C14 C19 H19 119.4
C21 C20 C25 117.80(10)
C21 C20 C3 119.25(9)
C25 C20 C3 122.60(9)
C22 C21 C20 121.31(10)
C22 C21 H21 119.3
C20 C21 H21 119.3
C23 C22 C21 120.24(11)
C23 C22 H22 119.9
C21 C22 H22 119.9
C24 C23 C22 119.08(11)
C24 C23 H23 120.5
C22 C23 H23 120.5
C23 C24 C25 120.83(10)
C23 C24 H24 119.6
C25 C24 H24 119.6
C24 C25 C20 120.69(10)
C24 C25 H25 119.7
C20 C25 H25 119.7

loop_
_geom_bond_atom_site_label_1
_geom_bond_atom_site_label_2
_geom_bond_distance
O1 N1 1.2705(12)
O2 C2 1.2146(14)
O3 C6 1.2159(14)
N1 C1 1.3139(15)
N1 C4 1.5160(13)
C1 C2 1.4576(16)
C1 C10 1.4865(15)
C2 C3 1.5508(14)
C3 C14 1.5297(14)
C3 C20 1.5495(14)
C3 C4 1.5685(14)
C4 C5 1.5223(14)
C4 C9 1.5435(15)
C5 C6 1.5168(15)
C5 H5A 0.9900
C5 H5B 0.9900
C6 C7 1.5061(16)
C7 C8 1.5226(17)
C7 H7A 0.9900
C7 H7B 0.9900
C8 C9 1.5248(16)
C8 H8A 0.9900
C8 H8B 0.9900
C9 H9A 0.9900
C9 H9B 0.9900
C10 C11 1.5369(16)
C10 H10A 0.9900
C10 H10B 0.9900
C11 C12 1.5209(15)
C11 H11A 0.9900
C11 H11B 0.9900
C12 C13 1.5209(17)
C12 H12A 0.9900
C12 H12B 0.9900
C13 H13A 0.9800
C13 H13B 0.9800
C13 H13C 0.9800
C14 C15 1.3930(15)
C14 C19 1.3997(15)
C15 C16 1.3952(16)
C15 H15 0.9500
C16 C17 1.3857(18)
C16 H16 0.9500
C17 C18 1.3899(17)
C17 H17 0.9500
C18 C19 1.3888(15)
C18 H18 0.9500
C19 H19 0.9500
C20 C21 1.3946(15)
C20 C25 1.3975(15)
C21 C22 1.3889(16)
C21 H21 0.9500
C22 C23 1.3859(17)
C22 H22 0.9500
C23 C24 1.3831(17)
C23 H23 0.9500
C24 C25 1.3893(15)
C24 H24 0.9500
C25 H25 0.9500

loop_
_geom_torsion_atom_site_label_1
_geom_torsion_atom_site_label_2
_geom_torsion_atom_site_label_3
_geom_torsion_atom_site_label_4
_geom_torsion
O1 N1 C1 C2 -175.26(10)
C4 N1 C1 C2 9.31(13)
O1 N1 C1 C10 6.28(18)
C4 N1 C1 C10 -169.16(10)
N1 C1 C2 O2 -175.26(11)
C10 C1 C2 O2 3.16(18)
N1 C1 C2 C3 9.16(12)
C10 C1 C2 C3 -172.42(10)
O2 C2 C3 C14 42.27(15)
C1 C2 C3 C14 -142.22(9)
O2 C2 C3 C20 -79.27(13)
C1 C2 C3 C20 96.24(10)
O2 C2 C3 C4 162.33(11)
C1 C2 C3 C4 -22.15(10)
O1 N1 C4 C5 36.11(12)
C1 N1 C4 C5 -148.00(9)
O1 N1 C4 C9 -82.59(11)
C1 N1 C4 C9 93.30(11)
O1 N1 C4 C3 160.89(9)
C1 N1 C4 C3 -23.22(11)
C14 C3 C4 N1 148.11(8)
C20 C3 C4 N1 -83.39(10)
C2 C3 C4 N1 25.48(9)
C14 C3 C4 C5 -92.34(11)
C20 C3 C4 C5 36.16(12)
C2 C3 C4 C5 145.03(9)
C14 C3 C4 C9 35.21(11)
C20 C3 C4 C9 163.71(8)
C2 C3 C4 C9 -87.42(10)
N1 C4 C5 C6 -72.62(11)
C9 C4 C5 C6 43.86(12)
C3 C4 C5 C6 172.06(9)
C4 C5 C6 O3 152.22(10)
C4 C5 C6 C7 -35.39(13)
O3 C6 C7 C8 -151.87(11)
C5 C6 C7 C8 35.85(14)
C6 C7 C8 C9 -45.82(13)
C7 C8 C9 C4 57.85(12)
N1 C4 C9 C8 61.99(11)
C5 C4 C9 C8 -56.55(12)
C3 C4 C9 C8 172.02(9)
N1 C1 C10 C11 90.69(14)
C2 C1 C10 C11 -87.50(14)
C1 C10 C11 C12 172.74(10)
C10 C11 C12 C13 -176.62(11)
C20 C3 C14 C15 122.94(11)
C2 C3 C14 C15 6.72(15)
C4 C3 C14 C15 -107.04(11)
C20 C3 C14 C19 -59.59(12)
C2 C3 C14 C19 -175.81(9)
C4 C3 C14 C19 70.43(12)
C19 C14 C15 C16 0.76(16)
C3 C14 C15 C16 178.25(10)
C14 C15 C16 C17 -0.54(18)
C15 C16 C17 C18 -0.51(18)
C16 C17 C18 C19 1.31(17)
C17 C18 C19 C14 -1.10(17)
C15 C14 C19 C18 0.05(16)
C3 C14 C19 C18 -177.54(10)
C14 C3 C20 C21 -21.29(13)
C2 C3 C20 C21 102.54(11)
C4 C3 C20 C21 -149.67(10)
C14 C3 C20 C25 165.62(10)
C2 C3 C20 C25 -70.54(12)
C4 C3 C20 C25 37.24(13)
C25 C20 C21 C22 -1.38(17)
C3 C20 C21 C22 -174.80(10)
C20 C21 C22 C23 -0.53(18)
C21 C22 C23 C24 1.20(18)
C22 C23 C24 C25 0.07(17)
C23 C24 C25 C20 -2.03(17)
C21 C20 C25 C24 2.64(16)
C3 C20 C25 C24 175.82(10)
